data_7237736
loop_
_publ_author_name
'Yu, Yizhe'
'Yu, Changjiang'
'Wu, Qinghua'
'Wang, Hua'
'Jiao, Lijuan'
'Wong, Wai-Yeung'
'Hao, Erhong'

_publ_section_title
;
 Pure E/Z isomers of N-methylpyrrole-benzohydrazide-based BF2 complexes:
 remarkable aggregation-, crystallization-induced emission switching
 properties and application in sensing intracellular pH microenvironment
;
_journal_issue 15
_journal_name_full 'Journal of Materials Chemistry C'
_journal_page_first 4533
_journal_paper_doi 10.1039/C9TC00473D
_journal_volume 7
_journal_year 2019
_chemical_formula_moiety 'C15 H17 B F2 N4 O'
_chemical_formula_sum 'C15 H17 B F2 N4 O'
_chemical_formula_weight 318.13
_space_group_crystal_system triclinic
_space_group_IT_number 2
_space_group_name_Hall '-P 1'
_space_group_name_H-M_alt 'P -1'
_atom_sites_solution_hydrogens geom
_atom_sites_solution_primary direct
_audit_creation_date 2019-01-02
_audit_creation_method
;
Olex2 1.2-beta
(compiled 2018.05.29 svn.r3508 for OlexSys, GUI svn.r5506)
;
_audit_update_record
;
2019-01-02 deposited with the CCDC.	2019-03-11 downloaded from the CCDC.
;
_cell_angle_alpha 72.984(6)
_cell_angle_beta 80.919(6)
_cell_angle_gamma 72.590(6)
_cell_formula_units_Z 2
_cell_length_a 7.2781(12)
_cell_length_b 8.5866(14)
_cell_length_c 13.586(2)
_cell_measurement_reflns_used 7762
_cell_measurement_temperature 273.15
_cell_measurement_theta_max 27.63
_cell_measurement_theta_min 2.94
_cell_volume 772.4(2)
_computing_cell_refinement 'SAINT v8.37A (Bruker, 2015)'
_computing_data_reduction 'SAINT v8.37A (Bruker, 2015)'
_computing_molecular_graphics 'Olex2 (Dolomanov et al., 2009)'
_computing_publication_material 'Olex2 (Dolomanov et al., 2009)'
_computing_structure_refinement 'ShelXL (Sheldrick, 2015)'
_computing_structure_solution 'ShelXT (Sheldrick, 2015)'
_diffrn_ambient_temperature 273.15
_diffrn_detector 'Bruker APEX2 area detector'
_diffrn_detector_area_resol_mean 7.9
_diffrn_detector_type 'CCD area detector'
_diffrn_measured_fraction_theta_full 0.960
_diffrn_measured_fraction_theta_max 0.960
_diffrn_measurement_device 'three-circle diffractometer'
_diffrn_measurement_device_type 'Bruker SMART APEX2 area detector'
_diffrn_measurement_method '\w and \f scans'
_diffrn_radiation_monochromator 'mirror optics'
_diffrn_radiation_probe x-ray
_diffrn_radiation_type MoK\a
_diffrn_radiation_wavelength 0.71073
_diffrn_reflns_av_R_equivalents 0.0409
_diffrn_reflns_av_unetI/netI 0.0361
_diffrn_reflns_Laue_measured_fraction_full 0.960
_diffrn_reflns_Laue_measured_fraction_max 0.960
_diffrn_reflns_limit_h_max 8
_diffrn_reflns_limit_h_min -8
_diffrn_reflns_limit_k_max 10
_diffrn_reflns_limit_k_min -9
_diffrn_reflns_limit_l_max 16
_diffrn_reflns_limit_l_min -16
_diffrn_reflns_number 11719
_diffrn_reflns_point_group_measured_fraction_full 0.960
_diffrn_reflns_point_group_measured_fraction_max 0.960
_diffrn_reflns_theta_full 24.996
_diffrn_reflns_theta_max 24.996
_diffrn_reflns_theta_min 2.942
_diffrn_source 'microfocus sealed X-ray tube'
_diffrn_source_type 'Incoatec I\ms'
_diffrn_standards_number 0
_exptl_absorpt_coefficient_mu 0.105
_exptl_absorpt_correction_T_max 0.7456
_exptl_absorpt_correction_T_min 0.5669
_exptl_absorpt_correction_type multi-scan
_exptl_absorpt_process_details
;
SADABS-2014/5 (Bruker,2014/5) was used for absorption correction.
wR2(int) was 0.0970 before and 0.0707 after correction.
The Ratio of minimum to maximum transmission is 0.7603.
The \l/2 correction factor is Not present.
;
_exptl_crystal_colour 'metallic yellowish yellow'
_exptl_crystal_colour_lustre metallic
_exptl_crystal_colour_modifier yellowish
_exptl_crystal_colour_primary yellow
_exptl_crystal_density_diffrn 1.368
_exptl_crystal_description cube
_exptl_crystal_F_000 332
_exptl_crystal_size_max 0.28
_exptl_crystal_size_mid 0.19
_exptl_crystal_size_min 0.13
_refine_diff_density_max 0.340
_refine_diff_density_min -0.298
_refine_diff_density_rms 0.067
_refine_ls_extinction_method none
_refine_ls_goodness_of_fit_ref 1.036
_refine_ls_hydrogen_treatment constr
_refine_ls_matrix_type full
_refine_ls_number_parameters 211
_refine_ls_number_reflns 2615
_refine_ls_number_restraints 0
_refine_ls_restrained_S_all 1.036
_refine_ls_R_factor_all 0.1122
_refine_ls_R_factor_gt 0.0890
_refine_ls_shift/su_max 0.000
_refine_ls_shift/su_mean 0.000
_refine_ls_structure_factor_coef Fsqd
_refine_ls_weighting_details 'w=1/[\s^2^(Fo^2^)+(0.0740P)^2^+2.0420P] where P=(Fo^2^+2Fc^2^)/3'
_refine_ls_weighting_scheme calc
_refine_ls_wR_factor_gt 0.2168
_refine_ls_wR_factor_ref 0.2290
_reflns_Friedel_coverage 0.000
_reflns_number_gt 2058
_reflns_number_total 2615
_reflns_threshold_expression 'I > 2\s(I)'
_cod_data_source_file c9tc00473d2.cif
_cod_data_source_block mo_20180715b_0m
_cod_database_code 7237736
_shelx_shelxl_version_number 2014/7
_shelx_space_group_comment
;
The symmetry employed for this shelxl refinement is uniquely defined
by the following loop, which should always be used as a source of
symmetry information in preference to the above space-group names.
They are only intended as comments.
;
_olex2_refinement_description
;
1. Fixed Uiso
 At 1.2 times of:
  All C(H) groups
 At 1.5 times of:
  All C(H,H,H) groups
2.a Aromatic/amide H refined with riding coordinates:
 C00A(H00A), C00B(H00B), C00C(H00C), C00F(H00F), C00G(H00G), C00H(H00H),
 C00J(H00J), C00M(H00Q)
2.b Idealised Me refined as rotating group:
 C00I(H00D,H00E,H00I), C00K(H00K,H00L,H00M), C00L(H00N,H00O,H00P)
;
_olex2_submission_special_instructions 'No special instructions were received'

loop_
_space_group_symop_operation_xyz
'x, y, z'
'-x, -y, -z'

loop_
_atom_site_label
_atom_site_type_symbol
_atom_site_fract_x
_atom_site_fract_y
_atom_site_fract_z
_atom_site_U_iso_or_equiv
_atom_site_adp_type
_atom_site_occupancy
_atom_site_site_symmetry_order
_atom_site_calc_flag
_atom_site_refinement_flags_posn
F001 F 1.1114(4) 0.9127(4) 0.7264(3) 0.0750(9) Uani 1 1 d .
F002 F 1.1063(4) 0.7228(4) 0.8814(2) 0.0791(10) Uani 1 1 d .
O003 O 0.9950(4) 0.6777(4) 0.7408(2) 0.0556(8) Uani 1 1 d .
N004 N 0.6820(5) 0.8079(4) 0.7807(3) 0.0459(8) Uani 1 1 d .
N005 N 0.7982(5) 0.8857(4) 0.8126(3) 0.0456(8) Uani 1 1 d .
N006 N 0.4688(5) 1.2303(4) 0.9137(3) 0.0515(9) Uani 1 1 d .
N007 N 0.6015(5) 0.2348(5) 0.5816(3) 0.0570(10) Uani 1 1 d .
C008 C 0.7518(5) 0.5774(5) 0.6990(3) 0.0379(8) Uani 1 1 d .
C009 C 0.8068(5) 0.6913(5) 0.7421(3) 0.0402(9) Uani 1 1 d .
C00A C 0.5078(6) 0.4683(5) 0.6609(3) 0.0454(10) Uani 1 1 d .
H00A H 0.3780 0.4733 0.6621 0.054 Uiso 1 1 calc R
C00B C 0.5581(5) 0.5802(5) 0.6991(3) 0.0427(9) Uani 1 1 d .
H00B H 0.4615 0.6596 0.7255 0.051 Uiso 1 1 calc R
C00C C 0.7223(6) 1.0129(5) 0.8526(3) 0.0457(10) Uani 1 1 d .
H00C H 0.8094 1.0564 0.8722 0.055 Uiso 1 1 calc R
C00D C 0.5258(6) 1.0940(5) 0.8702(3) 0.0442(9) Uani 1 1 d .
C00E C 0.6482(6) 0.3468(5) 0.6202(3) 0.0431(9) Uani 1 1 d .
C00F C 0.8911(6) 0.4571(6) 0.6588(4) 0.0516(11) Uani 1 1 d .
H00F H 1.0206 0.4520 0.6583 0.062 Uiso 1 1 calc R
C00G C 0.8431(6) 0.3453(5) 0.6195(4) 0.0514(11) Uani 1 1 d .
H00G H 0.9403 0.2674 0.5922 0.062 Uiso 1 1 calc R
C00H C 0.3559(6) 1.0693(6) 0.8502(3) 0.0521(10) Uani 1 1 d .
H00H H 0.3476 0.9860 0.8213 0.063 Uiso 1 1 calc R
C00I C 0.4035(7) 0.2335(7) 0.5813(4) 0.0628(13) Uani 1 1 d .
H00D H 0.3423 0.2230 0.6500 0.094 Uiso 1 1 calc GR
H00E H 0.4008 0.1395 0.5573 0.094 Uiso 1 1 calc GR
H00I H 0.3357 0.3369 0.5363 0.094 Uiso 1 1 calc GR
C00J C 0.2775(7) 1.2895(6) 0.9201(4) 0.0662(13) Uani 1 1 d .
H00J H 0.2069 1.3805 0.9462 0.079 Uiso 1 1 calc R
C00K C 0.5976(8) 1.3027(7) 0.9490(5) 0.0730(15) Uani 1 1 d .
H00K H 0.6738 1.2172 1.0009 0.110 Uiso 1 1 calc GR
H00L H 0.5219 1.3943 0.9774 0.110 Uiso 1 1 calc GR
H00M H 0.6813 1.3440 0.8916 0.110 Uiso 1 1 calc GR
C00L C 0.7471(7) 0.1208(7) 0.5315(5) 0.0749(16) Uani 1 1 d .
H00N H 0.8154 0.1846 0.4758 0.112 Uiso 1 1 calc GR
H00O H 0.6865 0.0581 0.5049 0.112 Uiso 1 1 calc GR
H00P H 0.8362 0.0440 0.5805 0.112 Uiso 1 1 calc GR
C00M C 0.2014(7) 1.1905(7) 0.8808(4) 0.0688(14) Uani 1 1 d .
H00Q H 0.0713 1.2035 0.8760 0.083 Uiso 1 1 calc R
B00N B 1.0183(7) 0.8004(7) 0.7906(4) 0.0511(12) Uani 1 1 d .

loop_
_atom_site_aniso_label
_atom_site_aniso_U_11
_atom_site_aniso_U_22
_atom_site_aniso_U_33
_atom_site_aniso_U_23
_atom_site_aniso_U_13
_atom_site_aniso_U_12
F001 0.0516(16) 0.086(2) 0.107(2) -0.0455(18) 0.0080(15) -0.0340(15)
F002 0.0592(17) 0.093(2) 0.096(2) -0.0446(18) -0.0358(15) -0.0024(15)
O003 0.0315(14) 0.066(2) 0.082(2) -0.0435(17) -0.0047(13) -0.0079(13)
N004 0.0381(17) 0.049(2) 0.060(2) -0.0253(16) -0.0079(15) -0.0125(15)
N005 0.0399(18) 0.052(2) 0.054(2) -0.0254(16) -0.0072(14) -0.0124(15)
N006 0.059(2) 0.041(2) 0.055(2) -0.0198(16) -0.0012(16) -0.0095(16)
N007 0.049(2) 0.063(2) 0.074(2) -0.037(2) -0.0068(18) -0.0164(18)
C008 0.0307(18) 0.040(2) 0.046(2) -0.0174(16) -0.0050(15) -0.0060(15)
C009 0.0357(19) 0.041(2) 0.047(2) -0.0149(17) -0.0044(16) -0.0118(16)
C00A 0.035(2) 0.052(3) 0.055(2) -0.0204(19) -0.0041(17) -0.0137(18)
C00B 0.037(2) 0.042(2) 0.052(2) -0.0209(18) -0.0021(16) -0.0071(17)
C00C 0.042(2) 0.050(2) 0.052(2) -0.0217(19) -0.0060(17) -0.0134(18)
C00D 0.051(2) 0.040(2) 0.043(2) -0.0131(17) -0.0025(17) -0.0135(18)
C00E 0.043(2) 0.045(2) 0.046(2) -0.0183(18) -0.0057(16) -0.0119(17)
C00F 0.034(2) 0.056(3) 0.075(3) -0.033(2) -0.0063(19) -0.0097(18)
C00G 0.036(2) 0.049(3) 0.076(3) -0.035(2) -0.0072(19) -0.0015(18)
C00H 0.045(2) 0.052(3) 0.059(3) -0.016(2) -0.0058(19) -0.0113(19)
C00I 0.059(3) 0.081(4) 0.067(3) -0.032(3) -0.006(2) -0.032(3)
C00J 0.066(3) 0.054(3) 0.069(3) -0.020(2) 0.009(2) -0.004(2)
C00K 0.085(4) 0.060(3) 0.091(4) -0.041(3) -0.004(3) -0.025(3)
C00L 0.063(3) 0.076(4) 0.104(4) -0.061(3) -0.013(3) -0.007(3)
C00M 0.048(3) 0.075(4) 0.077(3) -0.022(3) -0.001(2) -0.007(2)
B00N 0.037(2) 0.050(3) 0.072(3) -0.027(2) -0.013(2) -0.006(2)

loop_
_atom_type_symbol
_atom_type_description
_atom_type_scat_dispersion_real
_atom_type_scat_dispersion_imag
_atom_type_scat_source
C C 0.0033 0.0016 'International Tables Vol C Tables 4.2.6.8 and 6.1.1.4'
H H 0.0000 0.0000 'International Tables Vol C Tables 4.2.6.8 and 6.1.1.4'
B B 0.0013 0.0007 'International Tables Vol C Tables 4.2.6.8 and 6.1.1.4'
F F 0.0171 0.0103 'International Tables Vol C Tables 4.2.6.8 and 6.1.1.4'
N N 0.0061 0.0033 'International Tables Vol C Tables 4.2.6.8 and 6.1.1.4'
O O 0.0106 0.0060 'International Tables Vol C Tables 4.2.6.8 and 6.1.1.4'

loop_
_geom_angle_atom_site_label_1
_geom_angle_atom_site_label_2
_geom_angle_atom_site_label_3
_geom_angle
C009 O003 B00N 109.0(3)
C009 N004 N005 103.8(3)
N004 N005 B00N 110.9(3)
C00C N005 N004 121.2(3)
C00C N005 B00N 127.9(3)
C00D N006 C00K 126.0(4)
C00J N006 C00D 110.8(4)
C00J N006 C00K 123.2(4)
C00E N007 C00I 121.9(4)
C00E N007 C00L 121.3(4)
C00L N007 C00I 116.6(4)
C00B C008 C009 121.9(3)
C00F C008 C009 120.7(3)
C00F C008 C00B 117.3(3)
O003 C009 C008 118.0(3)
N004 C009 O003 118.5(3)
N004 C009 C008 123.5(3)
C00B C00A H00A 119.4
C00B C00A C00E 121.2(4)
C00E C00A H00A 119.4
C008 C00B H00B 119.3
C00A C00B C008 121.5(4)
C00A C00B H00B 119.3
N005 C00C H00C 115.6
N005 C00C C00D 128.7(4)
C00D C00C H00C 115.6
N006 C00D C00C 121.3(4)
N006 C00D C00H 105.9(4)
C00H C00D C00C 132.7(4)
N007 C00E C00A 122.2(4)
N007 C00E C00G 120.7(4)
C00A C00E C00G 117.1(3)
C008 C00F H00F 119.0
C00G C00F C008 121.9(4)
C00G C00F H00F 119.0
C00E C00G H00G 119.5
C00F C00G C00E 120.9(4)
C00F C00G H00G 119.5
C00D C00H H00H 126.0
C00M C00H C00D 108.1(4)
C00M C00H H00H 126.0
N007 C00I H00D 109.5
N007 C00I H00E 109.5
N007 C00I H00I 109.5
H00D C00I H00E 109.5
H00D C00I H00I 109.5
H00E C00I H00I 109.5
N006 C00J H00J 126.0
N006 C00J C00M 107.9(4)
C00M C00J H00J 126.0
N006 C00K H00K 109.5
N006 C00K H00L 109.5
N006 C00K H00M 109.5
H00K C00K H00L 109.5
H00K C00K H00M 109.5
H00L C00K H00M 109.5
N007 C00L H00N 109.5
N007 C00L H00O 109.5
N007 C00L H00P 109.5
H00N C00L H00O 109.5
H00N C00L H00P 109.5
H00O C00L H00P 109.5
C00H C00M C00J 107.3(4)
C00H C00M H00Q 126.3
C00J C00M H00Q 126.3
F001 B00N F002 111.0(4)
F001 B00N O003 112.8(4)
F001 B00N N005 112.0(4)
F002 B00N O003 112.1(4)
F002 B00N N005 110.6(4)
O003 B00N N005 97.7(3)

loop_
_geom_bond_atom_site_label_1
_geom_bond_atom_site_label_2
_geom_bond_distance
F001 B00N 1.365(6)
F002 B00N 1.374(6)
O003 C009 1.337(4)
O003 B00N 1.468(6)
N004 N005 1.405(4)
N004 C009 1.309(5)
N005 C00C 1.298(5)
N005 B00N 1.571(6)
N006 C00D 1.389(5)
N006 C00J 1.329(6)
N006 C00K 1.470(6)
N007 C00E 1.364(5)
N007 C00I 1.446(5)
N007 C00L 1.445(6)
C008 C009 1.450(5)
C008 C00B 1.403(5)
C008 C00F 1.386(5)
C00A H00A 0.9300
C00A C00B 1.375(5)
C00A C00E 1.399(6)
C00B H00B 0.9300
C00C H00C 0.9300
C00C C00D 1.407(6)
C00D C00H 1.395(6)
C00E C00G 1.414(5)
C00F H00F 0.9300
C00F C00G 1.374(6)
C00G H00G 0.9300
C00H H00H 0.9300
C00H C00M 1.388(6)
C00I H00D 0.9600
C00I H00E 0.9600
C00I H00I 0.9600
C00J H00J 0.9300
C00J C00M 1.398(7)
C00K H00K 0.9600
C00K H00L 0.9600
C00K H00M 0.9600
C00L H00N 0.9600
C00L H00O 0.9600
C00L H00P 0.9600
C00M H00Q 0.9300
